data_2225793
loop_
_publ_author_name
'Wang, Fang-Ming'
'Lu, Chang-Sheng'
'Li, Yi-Zhi'
'Meng, Qing-Jin'

_publ_section_title
;
 A tetranuclear cobalt(III) cluster with 2-(hydroxymethyl)pyridine
 ligands
;
_journal_coeditor_code BX2274
_journal_issue 5
_journal_name_full 'Acta Crystallographica Section E'
_journal_page_first m594
_journal_paper_doi 10.1107/S1600536810015369
_journal_volume 66
_journal_year 2010
_chemical_formula_iupac '[Co4 Br4 (C6 H6 N O)4 (C H4 O)4] Br4, 4C6 H7 N O4, 2H2 O'
_chemical_formula_moiety 'C28 H40 Br4 Co4 N4 O8 4+, 4(Br -), 4(C6 H7 N O), 2(H2 O)'
_chemical_formula_sum 'C52 H72 Br8 Co4 N8 O14'
_chemical_formula_weight 1908.10
_chemical_name_systematic
;
tetrakis[\m~3~-(2-pyridyl)methanolato]tetrakis[bromido(methanol)cobalt(III)]
tetrabromide 2-(hydroxymethyl)pyridine tetrasolvate dihydrate
;
_space_group_IT_number 122
_symmetry_cell_setting tetragonal
_symmetry_space_group_name_Hall 'I -4 2bw'
_symmetry_space_group_name_H-M 'I -4 2 d'
_atom_sites_solution_hydrogens geom
_atom_sites_solution_primary direct
_atom_sites_solution_secondary difmap
_audit_creation_method SHELXL-97
_cell_angle_alpha 90.00
_cell_angle_beta 90.00
_cell_angle_gamma 90.00
_cell_formula_units_Z 4
_cell_length_a 16.5302(6)
_cell_length_b 16.5302(6)
_cell_length_c 29.875(2)
_cell_measurement_reflns_used 4154
_cell_measurement_temperature 291(2)
_cell_measurement_theta_max 23.11
_cell_measurement_theta_min 2.21
_cell_volume 8163.3(7)
_computing_cell_refinement 'SAINT (Bruker, 2000)'
_computing_data_collection 'SMART (Bruker, 2000)'
_computing_data_reduction 'SAINT (Bruker, 2000)'
_computing_molecular_graphics 'SHELXTL (Sheldrick, 2008)'
_computing_publication_material 'SHELXTL (Sheldrick, 2008)'
_computing_structure_refinement 'SHELXTL (Sheldrick, 2008)'
_computing_structure_solution 'SHELXTL (Sheldrick, 2008)'
_diffrn_ambient_temperature 291(2)
_diffrn_measured_fraction_theta_full 1.000
_diffrn_measured_fraction_theta_max 1.000
_diffrn_measurement_device_type 'Bruker SMART APEX CCD area-detector'
_diffrn_measurement_method 'phi and omega scans'
_diffrn_radiation_monochromator graphite
_diffrn_radiation_source 'sealed tube'
_diffrn_radiation_type MoK\a
_diffrn_radiation_wavelength 0.71073
_diffrn_reflns_av_R_equivalents 0.0563
_diffrn_reflns_av_sigmaI/netI 0.0715
_diffrn_reflns_limit_h_max 20
_diffrn_reflns_limit_h_min -15
_diffrn_reflns_limit_k_max 17
_diffrn_reflns_limit_k_min -20
_diffrn_reflns_limit_l_max 36
_diffrn_reflns_limit_l_min -32
_diffrn_reflns_number 21461
_diffrn_reflns_theta_full 25.99
_diffrn_reflns_theta_max 25.99
_diffrn_reflns_theta_min 2.21
_exptl_absorpt_coefficient_mu 4.767
_exptl_absorpt_correction_T_max 0.350
_exptl_absorpt_correction_T_min 0.265
_exptl_absorpt_correction_type multi-scan
_exptl_absorpt_process_details '(SADABS; Bruker, 2000)'
_exptl_crystal_colour purple
_exptl_crystal_density_diffrn 1.553
_exptl_crystal_density_method 'not measured'
_exptl_crystal_description block
_exptl_crystal_F_000 3760
_exptl_crystal_size_max 0.30
_exptl_crystal_size_mid 0.24
_exptl_crystal_size_min 0.22
_refine_diff_density_max 0.754
_refine_diff_density_min -0.564
_refine_ls_abs_structure_details 'Flack (1983), 1822 Friedel pairs'
_refine_ls_abs_structure_Flack 0.025(18)
_refine_ls_extinction_method none
_refine_ls_goodness_of_fit_ref 0.990
_refine_ls_hydrogen_treatment constr
_refine_ls_matrix_type full
_refine_ls_number_parameters 200
_refine_ls_number_reflns 4018
_refine_ls_number_restraints 0
_refine_ls_restrained_S_all 0.990
_refine_ls_R_factor_all 0.0666
_refine_ls_R_factor_gt 0.0516
_refine_ls_shift/su_max 0.000
_refine_ls_shift/su_mean 0.000
_refine_ls_structure_factor_coef Fsqd
_refine_ls_weighting_details 'calc w=1/[\s^2^(Fo^2^)+(0.0635P)^2^+0.0000P] where P=(Fo^2^+2Fc^2^)/3'
_refine_ls_weighting_scheme calc
_refine_ls_wR_factor_gt 0.1096
_refine_ls_wR_factor_ref 0.1128
_reflns_number_gt 3180
_reflns_number_total 4018
_reflns_threshold_expression I>2sigma(I)
_cod_data_source_file bx2274.cif
_cod_data_source_block I
_cod_depositor_comments
;
The following automatic conversions were performed:
'_symmetry_cell_setting' value 'Tetragonal' changed to 'tetragonal'
according to '/home/saulius/struct/CIF-dictionaries/cif_core.dic'
dictionary named 'cif_core.dic' version 2.4.1 from 2010-06-29.

Automatic conversion script
Id: cif_fix_enum 1527 2010-12-29 10:47:43Z saulius 
;
_cod_original_cell_volume 8163.3(8)
_cod_original_sg_symbol_H-M 'I -42 d'
_cod_database_code 2225793
_cod_database_fobs_code 2225793

loop_
_symmetry_equiv_pos_as_xyz
'x, y, z'
'-x, -y, z'
'y, -x, -z'
'-y, x, -z'
'-x+1/2, y, -z+3/4'
'x+1/2, -y, -z+3/4'
'-y+1/2, -x, z+3/4'
'y+1/2, x, z+3/4'
'x+1/2, y+1/2, z+1/2'
'-x+1/2, -y+1/2, z+1/2'
'y+1/2, -x+1/2, -z+1/2'
'-y+1/2, x+1/2, -z+1/2'
'-x+1, y+1/2, -z+5/4'
'x+1, -y+1/2, -z+5/4'
'-y+1, -x+1/2, z+5/4'
'y+1, x+1/2, z+5/4'

loop_
_atom_site_type_symbol
_atom_site_label
_atom_site_fract_x
_atom_site_fract_y
_atom_site_fract_z
_atom_site_U_iso_or_equiv
_atom_site_adp_type
_atom_site_calc_flag
_atom_site_refinement_flags
_atom_site_occupancy
_atom_site_disorder_assembly
_atom_site_disorder_group
Br Br1 -0.05719(4) 0.72378(5) 0.20269(3) 0.04360(19) Uani d . 1 . .
Br Br2 0.27436(4) 0.77454(4) 0.29686(2) 0.04162(18) Uani d . 1 . .
C C1 0.0376(4) 0.6172(5) 0.1104(3) 0.0415(17) Uani d . 1 . .
H H1 -0.0035 0.6554 0.1126 0.050 Uiso calc R 1 . .
C C2 0.0725(5) 0.6005(5) 0.0696(2) 0.0423(18) Uani d . 1 . .
H H2 0.0556 0.6285 0.0443 0.051 Uiso calc R 1 . .
C C3 0.1331(5) 0.5422(5) 0.0658(2) 0.0417(18) Uani d . 1 . .
H H3 0.1564 0.5311 0.0381 0.050 Uiso calc R 1 . .
C C4 0.1584(5) 0.5003(5) 0.1042(3) 0.0453(18) Uani d . 1 . .
H H4 0.1974 0.4600 0.1021 0.054 Uiso calc R 1 . .
C C5 0.1241(5) 0.5198(5) 0.1460(2) 0.0422(17) Uani d . 1 . .
C C6 0.1358(5) 0.4721(5) 0.1851(2) 0.0385(16) Uani d . 1 . .
H H6A 0.1356 0.4156 0.1763 0.046 Uiso calc R 1 . .
H H6B 0.1891 0.4840 0.1969 0.046 Uiso calc R 1 . .
C C7 0.1841(5) 0.7172(5) 0.1922(3) 0.0460(18) Uani d . 1 . .
H H7A 0.2247 0.6876 0.1760 0.069 Uiso calc R 1 . .
H H7B 0.2096 0.7567 0.2110 0.069 Uiso calc R 1 . .
H H7C 0.1488 0.7439 0.1714 0.069 Uiso calc R 1 . .
C C8 0.5885(5) -0.0934(5) 0.1084(2) 0.0432(18) Uani d . 1 . .
H H8 0.5728 -0.1472 0.1111 0.052 Uiso calc R 1 . .
C C9 0.6092(5) -0.0630(5) 0.0676(3) 0.0415(17) Uani d . 1 . .
H H9 0.6083 -0.0967 0.0426 0.050 Uiso calc R 1 . .
C C10 0.6315(5) 0.0173(5) 0.0626(3) 0.0468(19) Uani d . 1 . .
H H10 0.6441 0.0378 0.0345 0.056 Uiso calc R 1 . .
C C11 0.6350(4) 0.0673(5) 0.1005(3) 0.0454(19) Uani d . 1 . .
H H11 0.6512 0.1210 0.0978 0.055 Uiso calc R 1 . .
C C12 0.6141(5) 0.0361(5) 0.1423(3) 0.0446(18) Uani d . 1 . .
C C13 0.6198(5) 0.0845(5) 0.1836(3) 0.0458(19) Uani d . 1 . .
H H13A 0.6736 0.0803 0.1964 0.055 Uiso calc R 1 . .
H H13B 0.6085 0.1409 0.1774 0.055 Uiso calc R 1 . .
Co Co1 0.02308(6) 0.59361(6) 0.21302(3) 0.0396(2) Uani d . 1 . .
N N1 0.0641(4) 0.5764(3) 0.1481(2) 0.0367(14) Uani d . 1 . .
N N2 0.5908(4) -0.0430(4) 0.1466(2) 0.0407(14) Uani d . 1 . .
O O1 0.0801(3) 0.4821(3) 0.21907(16) 0.0415(11) Uani d . 1 . .
O O2 0.1369(3) 0.6610(3) 0.21993(16) 0.0384(11) Uani d . 1 . .
H H2B 0.1741 0.6162 0.2238 0.046 Uiso d R 1 . .
O O3 0.5652(3) 0.0547(3) 0.21175(16) 0.0445(12) Uani d . 1 . .
H H3A 0.5927 0.0323 0.2372 0.053 Uiso d R 1 . .
O O4 0.5585(6) 0.7840(6) 0.2123(3) 0.044(2) Uani d P 0.50 . .
H H4A 0.5964 0.7521 0.2297 0.053 Uiso d PR 0.50 . .
H H4B 0.5115 0.7846 0.2318 0.053 Uiso d PR 0.50 . .

loop_
_atom_site_aniso_label
_atom_site_aniso_U_11
_atom_site_aniso_U_22
_atom_site_aniso_U_33
_atom_site_aniso_U_12
_atom_site_aniso_U_13
_atom_site_aniso_U_23
Br1 0.0435(4) 0.0479(4) 0.0394(4) 0.0080(3) 0.0066(3) 0.0131(3)
Br2 0.0410(4) 0.0412(4) 0.0427(4) -0.0152(3) 0.0104(3) 0.0128(3)
C1 0.037(4) 0.046(4) 0.041(4) 0.014(3) 0.018(3) 0.001(3)
C2 0.042(4) 0.050(4) 0.035(4) 0.008(3) 0.010(3) 0.014(3)
C3 0.047(4) 0.042(4) 0.035(4) 0.011(3) 0.020(3) 0.002(3)
C4 0.049(4) 0.043(4) 0.044(4) 0.009(3) 0.012(4) 0.006(3)
C5 0.049(4) 0.041(4) 0.036(4) 0.004(3) 0.008(3) 0.010(3)
C6 0.037(4) 0.041(4) 0.037(4) 0.012(3) 0.013(3) 0.010(3)
C7 0.048(4) 0.039(4) 0.051(5) -0.003(3) 0.007(3) 0.010(4)
C8 0.046(4) 0.044(4) 0.040(4) 0.023(3) 0.010(3) 0.015(3)
C9 0.042(4) 0.045(4) 0.038(4) 0.011(3) 0.006(3) 0.018(3)
C10 0.051(5) 0.054(5) 0.035(4) -0.009(4) -0.011(3) 0.019(4)
C11 0.038(4) 0.049(5) 0.050(5) 0.014(3) 0.013(3) 0.008(4)
C12 0.044(4) 0.044(4) 0.046(4) -0.020(3) 0.008(3) -0.006(3)
C13 0.054(5) 0.031(4) 0.052(5) 0.007(3) 0.005(4) -0.008(3)
Co1 0.0400(5) 0.0405(5) 0.0384(6) 0.0002(4) 0.0028(4) 0.0029(4)
N1 0.037(3) 0.029(3) 0.044(3) -0.009(2) 0.013(3) 0.002(2)
N2 0.040(3) 0.038(3) 0.044(4) -0.001(3) 0.012(3) 0.011(3)
O1 0.041(3) 0.042(3) 0.041(3) 0.004(2) 0.018(2) 0.005(2)
O2 0.036(3) 0.044(3) 0.035(3) 0.0024(19) 0.000(2) 0.010(2)
O3 0.052(3) 0.052(3) 0.029(3) -0.012(2) -0.014(2) -0.008(2)
O4 0.050(6) 0.040(5) 0.041(6) -0.001(5) 0.009(5) 0.008(5)

loop_
_atom_type_symbol
_atom_type_description
_atom_type_scat_dispersion_real
_atom_type_scat_dispersion_imag
_atom_type_scat_source
C C 0.0033 0.0016 'International Tables Vol C Tables 4.2.6.8 and 6.1.1.4'
H H 0.0000 0.0000 'International Tables Vol C Tables 4.2.6.8 and 6.1.1.4'
N N 0.0061 0.0033 'International Tables Vol C Tables 4.2.6.8 and 6.1.1.4'
O O 0.0106 0.0060 'International Tables Vol C Tables 4.2.6.8 and 6.1.1.4'
Co Co 0.3494 0.9721 'International Tables Vol C Tables 4.2.6.8 and 6.1.1.4'
Br Br -0.2901 2.4595 'International Tables Vol C Tables 4.2.6.8 and 6.1.1.4'

loop_
_geom_angle_atom_site_label_1
_geom_angle_atom_site_label_2
_geom_angle_atom_site_label_3
_geom_angle_site_symmetry_1
_geom_angle_site_symmetry_3
_geom_angle
_geom_angle_publ_flag
C2 C1 N1 . . 119.4(6) ?
C2 C1 H1 . . 120.3 ?
N1 C1 H1 . . 120.3 ?
C1 C2 C3 . . 120.8(7) ?
C1 C2 H2 . . 119.6 ?
C3 C2 H2 . . 119.6 ?
C2 C3 C4 . . 119.2(6) ?
C2 C3 H3 . . 120.4 ?
C4 C3 H3 . . 120.4 ?
C3 C4 C5 . . 119.5(7) ?
C3 C4 H4 . . 120.3 ?
C5 C4 H4 . . 120.3 ?
N1 C5 C4 . . 119.4(7) ?
N1 C5 C6 . . 116.1(6) ?
C4 C5 C6 . . 123.1(7) ?
O1 C6 C5 . . 116.6(6) ?
O1 C6 H6A . . 108.1 ?
C5 C6 H6A . . 108.1 ?
O1 C6 H6B . . 108.1 ?
C5 C6 H6B . . 108.1 ?
H6A C6 H6B . . 107.3 ?
O2 C7 H7A . . 109.5 ?
O2 C7 H7B . . 109.5 ?
H7A C7 H7B . . 109.5 ?
O2 C7 H7C . . 109.5 ?
H7A C7 H7C . . 109.5 ?
H7B C7 H7C . . 109.5 ?
C9 C8 N2 . . 119.9(8) ?
C9 C8 H8 . . 120.0 ?
N2 C8 H8 . . 120.0 ?
C8 C9 C10 . . 121.0(8) ?
C8 C9 H9 . . 119.5 ?
C10 C9 H9 . . 119.5 ?
C9 C10 C11 . . 119.3(7) ?
C9 C10 H10 . . 120.3 ?
C11 C10 H10 . . 120.3 ?
C12 C11 C10 . . 119.6(8) ?
C12 C11 H11 . . 120.2 ?
C10 C11 H11 . . 120.2 ?
N2 C12 C11 . . 120.5(7) ?
N2 C12 C13 . . 117.2(7) ?
C11 C12 C13 . . 122.3(7) ?
O3 C13 C12 . . 106.6(7) ?
O3 C13 H13A . . 110.4 ?
C12 C13 H13A . . 110.4 ?
O3 C13 H13B . . 110.4 ?
C12 C13 H13B . . 110.4 ?
H13A C13 H13B . . 108.6 ?
O1 Co1 N1 12 . 158.0(2) ?
O1 Co1 O1 12 . 80.55(19) ?
N1 Co1 O1 . . 79.1(2) ?
O1 Co1 O1 12 2_565 79.5(2) ?
N1 Co1 O1 . 2_565 105.2(2) ?
O1 Co1 O1 . 2_565 80.5(2) ?
O1 Co1 O2 12 . 89.86(19) ?
N1 Co1 O2 . . 82.9(2) ?
O1 Co1 O2 . . 93.03(19) ?
O1 Co1 O2 2_565 . 168.29(18) ?
O1 Co1 Br1 12 . 101.00(14) ?
N1 Co1 Br1 . . 99.94(17) ?
O1 Co1 Br1 . . 175.05(15) ?
O1 Co1 Br1 2_565 . 95.13(14) ?
O2 Co1 Br1 . . 91.68(13) ?
C5 N1 C1 . . 121.6(6) ?
C5 N1 Co1 . . 112.1(5) ?
C1 N1 Co1 . . 126.3(5) ?
C12 N2 C8 . . 119.6(6) ?
C6 O1 Co1 . 11_455 130.8(4) ?
C6 O1 Co1 . . 110.1(4) ?
Co1 O1 Co1 11_455 . 99.9(2) ?
C6 O1 Co1 . 2_565 113.7(5) ?
Co1 O1 Co1 11_455 2_565 98.49(19) ?
Co1 O1 Co1 . 2_565 98.7(2) ?
C7 O2 Co1 . . 136.3(4) ?
C7 O2 H2B . . 102.3 ?
Co1 O2 H2B . . 99.6 ?
C13 O3 H3A . . 108.8 ?
H4A O4 H4B . . 101.6 ?

loop_
_geom_bond_atom_site_label_1
_geom_bond_atom_site_label_2
_geom_bond_site_symmetry_2
_geom_bond_distance
_geom_bond_publ_flag
Br1 Co1 . 2.5467(12) ?
C1 C2 . 1.376(10) ?
C1 N1 . 1.384(10) ?
C1 H1 . 0.9300 ?
C2 C3 . 1.394(11) ?
C2 H2 . 0.9300 ?
C3 C4 . 1.405(11) ?
C3 H3 . 0.9300 ?
C4 C5 . 1.407(10) ?
C4 H4 . 0.9300 ?
C5 N1 . 1.366(10) ?
C5 C6 . 1.422(10) ?
C6 O1 . 1.381(8) ?
C6 H6A . 0.9700 ?
C6 H6B . 0.9700 ?
C7 O2 . 1.469(9) ?
C7 H7A . 0.9600 ?
C7 H7B . 0.9600 ?
C7 H7C . 0.9600 ?
C8 C9 . 1.362(10) ?
C8 N2 . 1.415(10) ?
C8 H8 . 0.9300 ?
C9 C10 . 1.386(11) ?
C9 H9 . 0.9300 ?
C10 C11 . 1.403(12) ?
C10 H10 . 0.9300 ?
C11 C12 . 1.394(11) ?
C11 H11 . 0.9300 ?
C12 N2 . 1.370(9) ?
C12 C13 . 1.474(11) ?
C13 O3 . 1.328(10) ?
C13 H13A . 0.9700 ?
C13 H13B . 0.9700 ?
Co1 O1 12 2.043(5) ?
Co1 N1 . 2.073(6) ?
Co1 O1 . 2.079(5) ?
Co1 O1 2_565 2.123(5) ?
Co1 O2 . 2.196(5) ?
O1 Co1 11_455 2.043(5) ?
O1 Co1 2_565 2.123(5) ?
O2 H2B . 0.9700 ?
O3 H3A . 0.9601 ?
O4 H4A . 0.9700 ?
O4 H4B . 0.9700 ?

loop_
_geom_hbond_atom_site_label_D
_geom_hbond_atom_site_label_H
_geom_hbond_atom_site_label_A
_geom_hbond_site_symmetry_A
_geom_hbond_distance_DH
_geom_hbond_distance_HA
_geom_hbond_distance_DA
_geom_hbond_angle_DHA
O2 H2B Br1 11_455 0.97 2.54 3.217(5) 126.9
O3 H3A O3 11 0.96 2.31 3.030(9) 131.5
O3 H3A O4 12_645 0.96 2.57 3.370(11) 140.9

loop_
_geom_torsion_atom_site_label_1
_geom_torsion_atom_site_label_2
_geom_torsion_atom_site_label_3
_geom_torsion_atom_site_label_4
_geom_torsion_site_symmetry_1
_geom_torsion_site_symmetry_2
_geom_torsion_site_symmetry_3
_geom_torsion_site_symmetry_4
_geom_torsion
_geom_torsion_publ_flag
N1 C1 C2 C3 . . . . 1.3(12) ?
C1 C2 C3 C4 . . . . -0.1(12) ?
C2 C3 C4 C5 . . . . -2.0(12) ?
C3 C4 C5 N1 . . . . 3.0(12) ?
C3 C4 C5 C6 . . . . 169.2(8) ?
N1 C5 C6 O1 . . . . 6.7(11) ?
C4 C5 C6 O1 . . . . -159.9(7) ?
N2 C8 C9 C10 . . . . -1.0(11) ?
C8 C9 C10 C11 . . . . 1.8(12) ?
C9 C10 C11 C12 . . . . -1.5(11) ?
C10 C11 C12 N2 . . . . 0.5(12) ?
C10 C11 C12 C13 . . . . 177.4(7) ?
N2 C12 C13 O3 . . . . -30.4(10) ?
C11 C12 C13 O3 . . . . 152.6(7) ?
C4 C5 N1 C1 . . . . -1.9(10) ?
C6 C5 N1 C1 . . . . -169.1(7) ?
C4 C5 N1 Co1 . . . . 179.5(6) ?
C6 C5 N1 Co1 . . . . 12.4(8) ?
C2 C1 N1 C5 . . . . -0.2(11) ?
C2 C1 N1 Co1 . . . . 178.1(6) ?
O1 Co1 N1 C5 12 . . . 4.2(9) ?
O1 Co1 N1 C5 . . . . -18.6(5) ?
O1 Co1 N1 C5 2_565 . . . -95.5(5) ?
O2 Co1 N1 C5 . . . . 75.9(5) ?
Br1 Co1 N1 C5 . . . . 166.4(5) ?
O1 Co1 N1 C1 12 . . . -174.3(6) ?
O1 Co1 N1 C1 . . . . 163.0(6) ?
O1 Co1 N1 C1 2_565 . . . 86.1(6) ?
O2 Co1 N1 C1 . . . . -102.6(6) ?
Br1 Co1 N1 C1 . . . . -12.1(6) ?
C11 C12 N2 C8 . . . . 0.3(11) ?
C13 C12 N2 C8 . . . . -176.7(7) ?
C9 C8 N2 C12 . . . . -0.1(11) ?
C5 C6 O1 Co1 . . . 11_455 -146.0(6) ?
C5 C6 O1 Co1 . . . . -22.0(8) ?
C5 C6 O1 Co1 . . . 2_565 87.7(7) ?
O1 Co1 O1 C6 12 . . . -150.0(5) ?
N1 Co1 O1 C6 . . . . 21.6(5) ?
O1 Co1 O1 C6 2_565 . . . 129.2(4) ?
O2 Co1 O1 C6 . . . . -60.7(5) ?
Br1 Co1 O1 C6 . . . . 101.3(16) ?
O1 Co1 O1 Co1 12 . . 11_455 -9.59(19) ?
N1 Co1 O1 Co1 . . . 11_455 162.0(3) ?
O1 Co1 O1 Co1 2_565 . . 11_455 -90.4(2) ?
O2 Co1 O1 Co1 . . . 11_455 79.8(2) ?
Br1 Co1 O1 Co1 . . . 11_455 -118.2(15) ?
O1 Co1 O1 Co1 12 . . 2_565 90.7(2) ?
N1 Co1 O1 Co1 . . . 2_565 -97.7(2) ?
O1 Co1 O1 Co1 2_565 . . 2_565 9.9(3) ?
O2 Co1 O1 Co1 . . . 2_565 -179.97(19) ?
Br1 Co1 O1 Co1 . . . 2_565 -18.0(17) ?
O1 Co1 O2 C7 12 . . . -160.9(6) ?
N1 Co1 O2 C7 . . . . 39.9(6) ?
O1 Co1 O2 C7 . . . . 118.6(6) ?
O1 Co1 O2 C7 2_565 . . . 174.5(9) ?
Br1 Co1 O2 C7 . . . . -59.9(6) ?
